data_1501812
loop_
_publ_author_name
'Wu, Hankui'
'Fronczek, Frank R.'
'Ferreira, Daneel'
'Burandt, Jr, Charles L'
'Zjawiony, Jordan K.'

_publ_section_title
;
 Labdane diterpenoids from Leonurus sibiricus.
;
_journal_issue 4
_journal_name_full 'Journal of natural products'
_journal_page_first 831
_journal_page_last 836
_journal_paper_doi 10.1021/np100956k
_journal_volume 74
_journal_year 2011
_chemical_absolute_configuration ad
_chemical_formula_moiety 'C22 H32 O6'
_chemical_formula_sum 'C22 H32 O6'
_chemical_formula_weight 392.48
_chemical_name_systematic
;
 ?
;
_space_group_IT_number 4
_symmetry_cell_setting monoclinic
_symmetry_space_group_name_Hall 'P 2yb'
_symmetry_space_group_name_H-M 'P 1 21 1'
_atom_sites_solution_hydrogens geom
_atom_sites_solution_primary direct
_atom_sites_solution_secondary difmap
_audit_creation_method SHELXL-97
_cell_angle_alpha 90
_cell_angle_beta 90.176(5)
_cell_angle_gamma 90
_cell_formula_units_Z 4
_cell_length_a 12.1972(10)
_cell_length_b 8.9304(5)
_cell_length_c 18.0154(14)
_cell_measurement_reflns_used 9886
_cell_measurement_temperature 90.0(5)
_cell_measurement_theta_max 67.8
_cell_measurement_theta_min 4.3
_cell_volume 1962.3(2)
_computing_cell_refinement 'Bruker (2006) Apex-II '
_computing_data_collection 'Bruker (2006) Apex-II'
_computing_data_reduction 'Bruker (2006) Apex-II '
_computing_molecular_graphics 'ORTEP-3 for Windows (Farrugia, 1997)'
_computing_publication_material 'Bruker SHELXTL (Sheldrick, 2008)'
_computing_structure_refinement 'SHELXL-97 (Sheldrick, 2008)'
_computing_structure_solution 'SIR2002 (Burla et al., 2003)'
_diffrn_ambient_temperature 90.0(5)
_diffrn_measured_fraction_theta_full 0.996
_diffrn_measured_fraction_theta_max 0.980
_diffrn_measurement_device_type 'Bruker APEX-II CCD'
_diffrn_measurement_method '\f and \w scans'
_diffrn_radiation_monochromator graphite
_diffrn_radiation_source 'fine-focus sealed tube'
_diffrn_radiation_type CuK\a
_diffrn_radiation_wavelength 1.54178
_diffrn_reflns_av_R_equivalents 0.024
_diffrn_reflns_av_sigmaI/netI 0.0269
_diffrn_reflns_limit_h_max 14
_diffrn_reflns_limit_h_min -14
_diffrn_reflns_limit_k_max 10
_diffrn_reflns_limit_k_min -10
_diffrn_reflns_limit_l_max 18
_diffrn_reflns_limit_l_min -21
_diffrn_reflns_number 18784
_diffrn_reflns_theta_full 66.6
_diffrn_reflns_theta_max 68.1
_diffrn_reflns_theta_min 3.6
_exptl_absorpt_coefficient_mu 0.779
_exptl_absorpt_correction_T_max 0.835
_exptl_absorpt_correction_T_min 0.783
_exptl_absorpt_correction_type multi-scan
_exptl_absorpt_process_details 'SADABS (Sheldrick, 2002)'
_exptl_crystal_colour colourless
_exptl_crystal_density_diffrn 1.328
_exptl_crystal_density_method 'not measured'
_exptl_crystal_description fragment
_exptl_crystal_F_000 848
_exptl_crystal_size_max 0.33
_exptl_crystal_size_mid 0.33
_exptl_crystal_size_min 0.24
_refine_diff_density_max 0.17
_refine_diff_density_min -0.14
_refine_diff_density_rms 0.030
_refine_ls_abs_structure_details '3106 Bijvoet pairs, (Flack, 1983)'
_refine_ls_abs_structure_Flack 0.02(10)
_refine_ls_extinction_method none
_refine_ls_goodness_of_fit_ref 1.052
_refine_ls_hydrogen_treatment mixed
_refine_ls_matrix_type full
_refine_ls_number_parameters 553
_refine_ls_number_reflns 6870
_refine_ls_number_restraints 1
_refine_ls_restrained_S_all 1.052
_refine_ls_R_factor_all 0.0282
_refine_ls_R_factor_gt 0.0279
_refine_ls_shift/su_max 0.002
_refine_ls_shift/su_mean 0.000
_refine_ls_structure_factor_coef Fsqd
_refine_ls_weighting_details 'calc w=1/[\s^2^(Fo^2^)+(0.0414P)^2^+0.3233P] where P=(Fo^2^+2Fc^2^)/3'
_refine_ls_weighting_scheme calc
_refine_ls_wR_factor_gt 0.0742
_refine_ls_wR_factor_ref 0.0747
_reflns_number_gt 6795
_reflns_number_total 6870
_reflns_threshold_expression I>2\s(I)
_cod_data_source_file np100956k_si_002.cif
_cod_data_source_block LS-1
_cod_depositor_comments
;
The following automatic conversions were performed:

'_symmetry_cell_setting' value 'Monoclinic' changed to 'monoclinic'
according to /home/saulius/struct/CIF-dictionaries/cif_core.dic
dictionary named 'cif_core.dic' version 2.4.1 from 2010-06-29.

Automatic conversion script
Id: cif_fix_values 1715 2011-07-08 13:25:40Z adriana 
;
_cod_original_sg_symbol_H-M 'P 21 '
_cod_database_code 1501812

loop_
_symmetry_equiv_pos_as_xyz
'x, y, z'
'-x, y+1/2, -z'

loop_
_atom_site_label
_atom_site_type_symbol
_atom_site_fract_x
_atom_site_fract_y
_atom_site_fract_z
_atom_site_U_iso_or_equiv
_atom_site_adp_type
_atom_site_occupancy
_atom_site_symmetry_multiplicity
_atom_site_calc_flag
_atom_site_refinement_flags
_atom_site_disorder_assembly
_atom_site_disorder_group
O1 O 0.44510(17) 0.8011(2) 0.81755(12) 0.0293(4) Uani 1 1 d . . .
H10H H 0.432(3) 0.865(5) 0.784(2) 0.044 Uiso 1 1 d . . .
O2 O 0.18988(16) 0.7968(2) 0.86749(11) 0.0290(4) Uani 1 1 d . . .
O3 O 0.23984(15) 0.4441(2) 0.92449(10) 0.0221(4) Uani 1 1 d . A .
O4 O 0.02624(17) 0.2353(3) 0.94108(13) 0.0368(5) Uani 1 1 d . . .
O5 O 0.34215(17) 0.2555(2) 0.73657(11) 0.0251(4) Uani 1 1 d . . .
O6 O 0.4032(2) 0.0246(2) 0.71217(12) 0.0337(5) Uani 1 1 d . . .
C1 C 0.4469(2) 0.3087(3) 0.87846(15) 0.0235(6) Uani 1 1 d . . .
H1A H 0.4862 0.2717 0.9230 0.028 Uiso 1 1 calc R . .
H1B H 0.3741 0.2597 0.8772 0.028 Uiso 1 1 calc R . .
C2 C 0.5101(2) 0.2628(3) 0.81011(15) 0.0253(6) Uani 1 1 d . . .
H2A H 0.5171 0.1523 0.8091 0.030 Uiso 1 1 calc R . .
H2B H 0.5848 0.3058 0.8125 0.030 Uiso 1 1 calc R . .
C3 C 0.4540(2) 0.3151(3) 0.73957(15) 0.0237(6) Uani 1 1 d . . .
H3 H 0.4962 0.2798 0.6954 0.028 Uiso 1 1 calc R . .
C4 C 0.4423(2) 0.4872(3) 0.73699(15) 0.0228(6) Uani 1 1 d . . .
C5 C 0.3830(2) 0.5367(3) 0.80895(14) 0.0198(5) Uani 1 1 d . . .
H5 H 0.3102 0.4855 0.8053 0.024 Uiso 1 1 calc R . .
C6 C 0.3524(2) 0.7050(3) 0.81048(15) 0.0224(5) Uani 1 1 d . . .
H6 H 0.3126 0.7305 0.7635 0.027 Uiso 1 1 calc R . .
C7 C 0.2774(2) 0.7349(3) 0.87551(15) 0.0243(6) Uani 1 1 d . . .
C8 C 0.3210(2) 0.6850(3) 0.95113(16) 0.0264(6) Uani 1 1 d . . .
H8 H 0.3935 0.7350 0.9588 0.032 Uiso 1 1 calc R . .
C9 C 0.3426(2) 0.5135(3) 0.94606(15) 0.0222(5) Uani 1 1 d . A .
C10 C 0.4305(2) 0.4792(3) 0.88584(14) 0.0199(5) Uani 1 1 d . . .
C11 C 0.3694(2) 0.4461(3) 1.02318(14) 0.0236(6) Uani 1 1 d . . .
H11A H 0.4248 0.3656 1.0189 0.028 Uiso 0.889(7) 1 calc PR A 1
H11B H 0.3975 0.5241 1.0573 0.028 Uiso 0.889(7) 1 calc PR A 1
H11C H 0.4454 0.4072 1.0235 0.028 Uiso 0.111(7) 1 calc PR A 2
H11D H 0.3638 0.5249 1.0616 0.024 Uiso 0.111(7) 1 calc PR A 2
C12 C 0.2604(3) 0.3834(4) 1.05098(17) 0.0255(8) Uani 0.889(7) 1 d P A 1
H12A H 0.2721 0.2938 1.0824 0.031 Uiso 0.889(7) 1 calc PR A 1
H12B H 0.2197 0.4594 1.0799 0.031 Uiso 0.889(7) 1 calc PR A 1
C13 C 0.1988(2) 0.3429(3) 0.97983(14) 0.0234(6) Uani 1 1 d . . .
C14 C 0.2073(3) 0.1792(4) 0.95453(18) 0.0239(8) Uani 0.889(7) 1 d P A 1
H14 H 0.2718 0.1197 0.9553 0.029 Uiso 0.889(7) 1 calc PR A 1
C15 C 0.1090(3) 0.1348(4) 0.93138(18) 0.0280(8) Uani 0.889(7) 1 d P A 1
H15 H 0.0973 0.0393 0.9095 0.034 Uiso 0.889(7) 1 calc PR A 1
C16 C 0.0726(3) 0.3547(4) 0.98384(19) 0.0250(8) Uani 0.889(7) 1 d P A 1
H16A H 0.0482 0.3472 1.0361 0.030 Uiso 0.889(7) 1 calc PR A 1
H16B H 0.0481 0.4524 0.9638 0.030 Uiso 0.889(7) 1 calc PR A 1
C12A C 0.305(3) 0.344(4) 1.037(2) 0.052(5) Uiso 0.111(7) 1 d P A 2
H12C H 0.2783 0.3551 1.0890 0.063 Uiso 0.111(7) 1 calc PR A 2
H12D H 0.3438 0.2466 1.0340 0.063 Uiso 0.111(7) 1 calc PR A 2
C14A C 0.101(3) 0.409(4) 1.017(2) 0.052(5) Uiso 0.111(7) 1 d P A 2
H14A H 0.1002 0.5042 1.0404 0.063 Uiso 0.111(7) 1 calc PR A 2
C15A C 0.023(3) 0.327(4) 1.014(2) 0.052(5) Uiso 0.111(7) 1 d P A 2
H15A H -0.0327 0.3191 1.0513 0.063 Uiso 0.111(7) 1 calc PR A 2
C16A C 0.161(4) 0.199(5) 0.940(2) 0.052(5) Uiso 0.111(7) 1 d P A 2
H16C H 0.1800 0.1077 0.9683 0.063 Uiso 0.111(7) 1 calc PR A 2
H16D H 0.1904 0.1920 0.8889 0.063 Uiso 0.111(7) 1 calc PR A 2
C17 C 0.2458(3) 0.7373(3) 1.01311(16) 0.0309(6) Uani 1 1 d . . .
H17A H 0.2373 0.8463 1.0105 0.046 Uiso 1 1 calc R . .
H17B H 0.2777 0.7097 1.0612 0.046 Uiso 1 1 calc R . .
H17C H 0.1739 0.6895 1.0076 0.046 Uiso 1 1 calc R . .
C18 C 0.3723(2) 0.5281(3) 0.66833(15) 0.0261(6) Uani 1 1 d . . .
H18A H 0.3796 0.6353 0.6579 0.039 Uiso 1 1 calc R . .
H18B H 0.2952 0.5044 0.6781 0.039 Uiso 1 1 calc R . .
H18C H 0.3975 0.4704 0.6254 0.039 Uiso 1 1 calc R . .
C19 C 0.5568(2) 0.5540(3) 0.72432(16) 0.0276(6) Uani 1 1 d . . .
H19A H 0.5873 0.5142 0.6781 0.041 Uiso 1 1 calc R . .
H19B H 0.6049 0.5271 0.7659 0.041 Uiso 1 1 calc R . .
H19C H 0.5513 0.6632 0.7209 0.041 Uiso 1 1 calc R . .
C20 C 0.5411(2) 0.5503(3) 0.90953(15) 0.0236(5) Uani 1 1 d . . .
H20A H 0.5504 0.5403 0.9634 0.035 Uiso 1 1 calc R . .
H20B H 0.5415 0.6566 0.8960 0.035 Uiso 1 1 calc R . .
H20C H 0.6013 0.4989 0.8842 0.035 Uiso 1 1 calc R . .
C21 C 0.3281(3) 0.1106(4) 0.72498(15) 0.0277(6) Uani 1 1 d . . .
C22 C 0.2105(3) 0.0664(4) 0.73176(19) 0.0378(7) Uani 1 1 d . . .
H22A H 0.2010 -0.0363 0.7137 0.057 Uiso 1 1 calc R . .
H22B H 0.1651 0.1345 0.7021 0.057 Uiso 1 1 calc R . .
H22C H 0.1883 0.0719 0.7839 0.057 Uiso 1 1 calc R . .
O7 O 0.94570(18) 0.2223(2) 0.68607(13) 0.0346(5) Uani 1 1 d . . .
H70H H 0.946(3) 0.162(5) 0.724(2) 0.052 Uiso 1 1 d . . .
O8 O 0.6949(2) 0.2184(3) 0.62899(13) 0.0430(6) Uani 1 1 d . . .
O9 O 0.74003(16) 0.5713(2) 0.57396(11) 0.0264(4) Uani 1 1 d . B .
O10 O 0.52483(19) 0.7819(3) 0.55657(15) 0.0449(6) Uani 1 1 d . . .
O11 O 0.84075(16) 0.7679(2) 0.76271(11) 0.0276(4) Uani 1 1 d . . .
O12 O 0.90234(19) 0.9993(2) 0.79055(12) 0.0327(5) Uani 1 1 d . . .
C23 C 0.9453(2) 0.7147(3) 0.62139(15) 0.0253(6) Uani 1 1 d . . .
H23A H 0.9846 0.7504 0.5768 0.030 Uiso 1 1 calc R . .
H23B H 0.8720 0.7624 0.6217 0.030 Uiso 1 1 calc R . .
C24 C 1.0090(2) 0.7646(3) 0.69111(15) 0.0271(6) Uani 1 1 d . . .
H24A H 1.0846 0.7246 0.6890 0.033 Uiso 1 1 calc R . .
H24B H 1.0134 0.8752 0.6922 0.033 Uiso 1 1 calc R . .
C25 C 0.9538(2) 0.7096(3) 0.76101(15) 0.0269(6) Uani 1 1 d . . .
H25 H 0.9952 0.7454 0.8056 0.032 Uiso 1 1 calc R . .
C26 C 0.9415(2) 0.5382(3) 0.76380(15) 0.0242(6) Uani 1 1 d . . .
C27 C 0.8826(2) 0.4865(3) 0.69023(15) 0.0224(6) Uani 1 1 d . . .
H27 H 0.8099 0.5381 0.6928 0.027 Uiso 1 1 calc R . .
C28 C 0.8521(2) 0.3219(3) 0.68995(16) 0.0275(6) Uani 1 1 d . . .
H28 H 0.8097 0.2990 0.7360 0.033 Uiso 1 1 calc R . .
C29 C 0.7813(2) 0.2838(3) 0.62207(16) 0.0296(6) Uani 1 1 d . . .
C30 C 0.8254(3) 0.3334(3) 0.54894(15) 0.0269(6) Uani 1 1 d . . .
H30 H 0.8989 0.2857 0.5425 0.032 Uiso 1 1 calc R . .
C31 C 0.8435(2) 0.5076(3) 0.55297(16) 0.0244(6) Uani 1 1 d . B .
C32 C 0.9309(2) 0.5433(3) 0.61614(16) 0.0242(6) Uani 1 1 d . . .
C33 C 0.8700(2) 0.5785(4) 0.47686(16) 0.0325(7) Uani 1 1 d . . .
H33A H 0.8986 0.5027 0.4418 0.039 Uiso 0.632(6) 1 calc PR B 1
H33B H 0.9243 0.6602 0.4820 0.039 Uiso 0.632(6) 1 calc PR B 1
H33C H 0.9479 0.6092 0.4744 0.039 Uiso 0.368(6) 1 calc PR B 2
H33D H 0.8546 0.5073 0.4360 0.039 Uiso 0.368(6) 1 calc PR B 2
C34 C 0.7561(4) 0.6405(5) 0.4503(2) 0.0281(11) Uani 0.632(6) 1 d P B 1
H34A H 0.7658 0.7305 0.4189 0.034 Uiso 0.632(6) 1 calc PR B 1
H34B H 0.7158 0.5637 0.4215 0.034 Uiso 0.632(6) 1 calc PR B 1
C35 C 0.6969(2) 0.6781(3) 0.51876(16) 0.0305(7) Uani 1 1 d . . .
C36 C 0.7026(4) 0.8401(5) 0.5470(3) 0.0280(11) Uani 0.632(6) 1 d P B 1
H36 H 0.7667 0.9004 0.5470 0.034 Uiso 0.632(6) 1 calc PR B 1
C37 C 0.6048(4) 0.8840(6) 0.5715(3) 0.0340(13) Uani 0.632(6) 1 d P B 1
H37 H 0.5922 0.9761 0.5965 0.041 Uiso 0.632(6) 1 calc PR B 1
C38 C 0.5723(4) 0.6626(6) 0.5152(3) 0.0315(12) Uani 0.632(6) 1 d P B 1
H38A H 0.5471 0.6671 0.4629 0.038 Uiso 0.632(6) 1 calc PR B 1
H38B H 0.5496 0.5651 0.5363 0.038 Uiso 0.632(6) 1 calc PR B 1
C34A C 0.7973(6) 0.7091(8) 0.4724(4) 0.0323(17) Uiso 0.368(6) 1 d P B 2
H34C H 0.7757 0.7275 0.4202 0.039 Uiso 0.368(6) 1 calc PR B 2
H34D H 0.8356 0.7992 0.4912 0.039 Uiso 0.368(6) 1 calc PR B 2
C36A C 0.6044(6) 0.6044(9) 0.4723(4) 0.0341(18) Uiso 0.368(6) 1 d P B 2
H36A H 0.6104 0.5270 0.4364 0.041 Uiso 0.368(6) 1 calc PR B 2
C37A C 0.5137(9) 0.6760(10) 0.4950(6) 0.045(2) Uiso 0.368(6) 1 d P B 2
H37A H 0.4448 0.6585 0.4719 0.054 Uiso 0.368(6) 1 calc PR B 2
C38A C 0.6441(7) 0.7974(10) 0.5586(4) 0.0312(17) Uiso 0.368(6) 1 d P B 2
H38C H 0.6651 0.8946 0.5364 0.037 Uiso 0.368(6) 1 calc PR B 2
H38D H 0.6694 0.7967 0.6109 0.037 Uiso 0.368(6) 1 calc PR B 2
C39 C 0.7523(3) 0.2808(4) 0.48446(17) 0.0423(8) Uani 1 1 d . . .
H39A H 0.7399 0.1727 0.4886 0.063 Uiso 1 1 calc R . .
H39B H 0.7886 0.3028 0.4372 0.063 Uiso 1 1 calc R . .
H39C H 0.6819 0.3333 0.4864 0.063 Uiso 1 1 calc R . .
C40 C 0.8714(2) 0.4968(4) 0.83105(16) 0.0295(6) Uani 1 1 d . . .
H40A H 0.8987 0.5497 0.8750 0.044 Uiso 1 1 calc R . .
H40B H 0.8754 0.3885 0.8395 0.044 Uiso 1 1 calc R . .
H40C H 0.7950 0.5256 0.8217 0.044 Uiso 1 1 calc R . .
C41 C 1.0566(2) 0.4722(4) 0.77712(16) 0.0302(6) Uani 1 1 d . . .
H41A H 1.0906 0.5217 0.8199 0.045 Uiso 1 1 calc R . .
H41B H 1.1019 0.4883 0.7330 0.045 Uiso 1 1 calc R . .
H41C H 1.0504 0.3646 0.7869 0.045 Uiso 1 1 calc R . .
C42 C 1.0420(2) 0.4748(4) 0.59344(16) 0.0308(6) Uani 1 1 d . . .
H42A H 1.0515 0.4844 0.5396 0.046 Uiso 1 1 calc R . .
H42B H 1.0437 0.3686 0.6073 0.046 Uiso 1 1 calc R . .
H42C H 1.1015 0.5277 0.6190 0.046 Uiso 1 1 calc R . .
C43 C 0.8276(3) 0.9159(3) 0.77530(15) 0.0273(6) Uani 1 1 d . . .
C44 C 0.7106(3) 0.9611(4) 0.76813(17) 0.0331(7) Uani 1 1 d . . .
H44A H 0.6933 1.0360 0.8061 0.050 Uiso 1 1 calc R . .
H44B H 0.6636 0.8732 0.7748 0.050 Uiso 1 1 calc R . .
H44C H 0.6979 1.0039 0.7187 0.050 Uiso 1 1 calc R . .

loop_
_atom_site_aniso_label
_atom_site_aniso_U_11
_atom_site_aniso_U_22
_atom_site_aniso_U_33
_atom_site_aniso_U_23
_atom_site_aniso_U_13
_atom_site_aniso_U_12
O1 0.0300(10) 0.0200(10) 0.0378(11) 0.0060(9) 0.0026(9) -0.0042(8)
O2 0.0236(9) 0.0280(10) 0.0353(10) 0.0000(8) -0.0012(8) 0.0066(8)
O3 0.0228(9) 0.0225(9) 0.0212(9) 0.0033(7) -0.0016(7) 0.0003(8)
O4 0.0259(10) 0.0345(11) 0.0501(12) -0.0074(10) 0.0053(10) -0.0048(9)
O5 0.0276(10) 0.0213(9) 0.0265(9) 0.0005(8) -0.0021(8) -0.0023(8)
O6 0.0459(14) 0.0245(10) 0.0307(11) 0.0002(9) -0.0008(9) -0.0004(10)
C1 0.0213(12) 0.0222(14) 0.0271(14) 0.0046(11) -0.0007(11) -0.0008(11)
C2 0.0247(13) 0.0224(14) 0.0288(13) -0.0003(11) -0.0024(11) 0.0017(11)
C3 0.0158(12) 0.0275(15) 0.0280(14) -0.0014(12) 0.0034(10) -0.0003(11)
C4 0.0239(14) 0.0230(13) 0.0216(12) 0.0030(11) -0.0031(11) -0.0032(11)
C5 0.0180(12) 0.0216(13) 0.0199(12) 0.0024(11) -0.0022(10) 0.0012(11)
C6 0.0249(13) 0.0152(12) 0.0272(13) 0.0032(11) -0.0053(10) 0.0014(11)
C7 0.0281(13) 0.0142(12) 0.0306(13) 0.0022(11) -0.0062(11) -0.0026(11)
C8 0.0253(13) 0.0250(13) 0.0290(14) 0.0022(11) 0.0006(11) 0.0007(11)
C9 0.0236(13) 0.0221(14) 0.0208(13) 0.0020(11) -0.0027(10) 0.0007(11)
C10 0.0213(12) 0.0189(12) 0.0196(11) 0.0033(10) -0.0038(10) 0.0002(10)
C11 0.0305(15) 0.0216(13) 0.0186(12) 0.0008(11) -0.0022(10) 0.0074(12)
C12 0.0251(16) 0.0314(17) 0.0199(15) 0.0003(12) -0.0006(12) 0.0045(13)
C13 0.0277(14) 0.0203(12) 0.0221(13) 0.0026(10) 0.0002(10) 0.0020(11)
C14 0.0227(15) 0.0226(16) 0.0264(16) 0.0080(13) 0.0088(13) -0.0012(13)
C15 0.0292(17) 0.0248(16) 0.0300(17) -0.0054(13) 0.0095(13) -0.0071(14)
C16 0.0270(16) 0.0251(16) 0.0228(15) -0.0014(14) -0.0012(13) 0.0018(13)
C17 0.0402(16) 0.0222(13) 0.0302(14) 0.0004(11) 0.0004(12) 0.0026(12)
C18 0.0269(14) 0.0304(15) 0.0211(13) 0.0037(12) -0.0026(11) -0.0026(12)
C19 0.0250(14) 0.0276(14) 0.0303(14) 0.0008(12) 0.0070(12) -0.0036(12)
C20 0.0196(12) 0.0273(13) 0.0240(12) -0.0012(11) -0.0022(10) -0.0011(11)
C21 0.0359(16) 0.0305(15) 0.0167(12) 0.0020(11) -0.0051(11) -0.0054(13)
C22 0.0437(18) 0.0309(16) 0.0387(16) 0.0052(13) -0.0100(14) -0.0143(14)
O7 0.0320(11) 0.0293(11) 0.0426(12) 0.0048(10) -0.0005(9) 0.0065(9)
O8 0.0476(13) 0.0346(12) 0.0467(12) 0.0098(10) -0.0128(10) -0.0193(11)
O9 0.0221(9) 0.0301(10) 0.0271(10) 0.0077(8) -0.0031(8) -0.0004(8)
O10 0.0298(11) 0.0445(13) 0.0604(15) -0.0053(12) -0.0086(11) 0.0049(10)
O11 0.0228(9) 0.0287(10) 0.0312(10) -0.0037(9) 0.0011(8) -0.0003(8)
O12 0.0395(13) 0.0262(10) 0.0323(11) -0.0017(9) -0.0006(9) -0.0024(10)
C23 0.0262(13) 0.0264(15) 0.0234(13) 0.0008(12) 0.0013(11) -0.0080(12)
C24 0.0231(13) 0.0281(15) 0.0303(14) -0.0039(12) -0.0005(11) -0.0064(12)
C25 0.0259(13) 0.0304(15) 0.0243(13) -0.0032(12) -0.0008(11) -0.0008(12)
C26 0.0191(13) 0.0263(13) 0.0272(13) -0.0004(12) -0.0042(11) -0.0009(11)
C27 0.0198(12) 0.0226(14) 0.0247(13) 0.0000(11) -0.0032(11) 0.0029(11)
C28 0.0237(13) 0.0304(15) 0.0282(14) 0.0026(12) -0.0033(11) 0.0024(12)
C29 0.0294(13) 0.0217(13) 0.0376(15) -0.0016(12) -0.0095(12) -0.0004(12)
C30 0.0343(14) 0.0199(13) 0.0265(13) -0.0060(11) -0.0066(12) -0.0007(12)
C31 0.0226(13) 0.0240(14) 0.0265(14) -0.0005(11) -0.0021(11) -0.0038(11)
C32 0.0212(12) 0.0271(14) 0.0243(13) -0.0020(12) -0.0017(11) -0.0018(11)
C33 0.0279(15) 0.0447(18) 0.0248(14) -0.0015(13) -0.0012(12) -0.0029(14)
C34 0.035(2) 0.025(2) 0.024(2) 0.0068(18) -0.0116(18) -0.005(2)
C35 0.0296(15) 0.0346(15) 0.0272(14) 0.0137(12) -0.0100(12) -0.0051(13)
C36 0.030(2) 0.025(2) 0.029(2) 0.0037(19) -0.0015(19) -0.003(2)
C37 0.029(2) 0.033(3) 0.040(3) 0.005(2) -0.011(2) 0.000(2)
C38 0.027(2) 0.031(3) 0.037(3) 0.009(2) -0.015(2) -0.002(2)
C39 0.0502(19) 0.0405(18) 0.0361(17) -0.0072(14) -0.0157(14) -0.0124(15)
C40 0.0279(14) 0.0331(16) 0.0274(14) 0.0020(13) -0.0042(12) -0.0016(12)
C41 0.0231(14) 0.0408(17) 0.0265(14) 0.0001(13) -0.0027(11) 0.0011(12)
C42 0.0265(14) 0.0340(16) 0.0319(14) -0.0036(13) 0.0025(12) -0.0030(12)
C43 0.0396(16) 0.0203(13) 0.0219(13) 0.0016(11) -0.0002(12) -0.0003(13)
C44 0.0376(16) 0.0313(15) 0.0304(14) 0.0011(13) 0.0018(13) 0.0043(13)

loop_
_atom_type_symbol
_atom_type_description
_atom_type_scat_dispersion_real
_atom_type_scat_dispersion_imag
_atom_type_scat_source
C C 0.0181 0.0091 'International Tables Vol C Tables 4.2.6.8 and 6.1.1.4'
H H 0.0000 0.0000 'International Tables Vol C Tables 4.2.6.8 and 6.1.1.4'
O O 0.0492 0.0322 'International Tables Vol C Tables 4.2.6.8 and 6.1.1.4'

loop_
_geom_angle_atom_site_label_1
_geom_angle_atom_site_label_2
_geom_angle_atom_site_label_3
_geom_angle
C6 O1 H10H 101(3)
C13 O3 C9 112.67(19)
C15 O4 C16 105.6(2)
C15 O4 C15A 118.6(12)
C15A O4 C16A 98.2(19)
C21 O5 C3 118.8(2)
C2 C1 C10 113.9(2)
C2 C1 H1A 108.8
C10 C1 H1A 108.8
C2 C1 H1B 108.8
C10 C1 H1B 108.8
H1A C1 H1B 107.7
C1 C2 C3 111.7(2)
C1 C2 H2A 109.3
C3 C2 H2A 109.3
C1 C2 H2B 109.3
C3 C2 H2B 109.3
H2A C2 H2B 108.0
O5 C3 C2 109.7(2)
O5 C3 C4 106.0(2)
C2 C3 C4 111.9(2)
O5 C3 H3 109.7
C2 C3 H3 109.7
C4 C3 H3 109.7
C19 C4 C3 107.9(2)
C19 C4 C18 106.9(2)
C3 C4 C18 108.0(2)
C19 C4 C5 116.1(2)
C3 C4 C5 107.5(2)
C18 C4 C5 110.1(2)
C6 C5 C4 113.9(2)
C6 C5 C10 112.7(2)
C4 C5 C10 117.9(2)
C6 C5 H5 103.4
C4 C5 H5 103.4
C10 C5 H5 103.4
O1 C6 C7 107.8(2)
O1 C6 C5 113.2(2)
C7 C6 C5 109.4(2)
O1 C6 H6 108.8
C7 C6 H6 108.8
C5 C6 H6 108.8
O2 C7 C6 121.6(2)
O2 C7 C8 123.0(3)
C6 C7 C8 115.5(2)
C17 C8 C7 110.9(2)
C17 C8 C9 116.6(2)
C7 C8 C9 107.1(2)
C17 C8 H8 107.3
C7 C8 H8 107.3
C9 C8 H8 107.3
O3 C9 C11 104.7(2)
O3 C9 C8 106.8(2)
C11 C9 C8 111.4(2)
O3 C9 C10 109.0(2)
C11 C9 C10 113.9(2)
C8 C9 C10 110.6(2)
C1 C10 C20 108.4(2)
C1 C10 C9 110.1(2)
C20 C10 C9 109.2(2)
C1 C10 C5 106.9(2)
C20 C10 C5 115.1(2)
C9 C10 C5 107.1(2)
C12A C11 C9 110.1(16)
C12 C11 C9 104.8(2)
C12 C11 H11A 110.8
C9 C11 H11A 110.8
C12 C11 H11B 110.8
C9 C11 H11B 110.8
H11A C11 H11B 108.9
C12A C11 H11C 109.6
C9 C11 H11C 109.6
C12A C11 H11D 109.6
C9 C11 H11D 109.6
H11C C11 H11D 108.2
C13 C12 C11 103.7(2)
C13 C12 H12A 111.0
C11 C12 H12A 111.0
C13 C12 H12B 111.0
C11 C12 H12B 111.0
H12A C12 H12B 109.0
O3 C13 C14A 110.3(14)
O3 C13 C12 105.2(2)
O3 C13 C14 111.7(2)
C12 C13 C14 116.2(2)
O3 C13 C16A 107.7(15)
C14A C13 C16A 107(2)
O3 C13 C16 109.8(2)
C12 C13 C16 115.6(2)
C14 C13 C16 98.4(2)
O3 C13 C12A 99.2(13)
C14A C13 C12A 110(2)
C14 C13 C12A 97.9(14)
C16A C13 C12A 122(2)
C16 C13 C12A 138.3(15)
C15 C14 C13 108.5(3)
C15 C14 H14 125.8
C13 C14 H14 125.8
C14 C15 O4 115.5(3)
C14 C15 H15 122.2
O4 C15 H15 122.2
O4 C16 C13 108.4(2)
O4 C16 H16A 110.0
C13 C16 H16A 110.0
O4 C16 H16B 110.0
C13 C16 H16B 110.0
H16A C16 H16B 108.4
C11 C12A C13 112(2)
C11 C12A H12C 109.3
C13 C12A H12C 109.3
C11 C12A H12D 109.3
C13 C12A H12D 109.3
H12C C12A H12D 108.0
C15A C14A C13 112(4)
C15A C14A H14A 123.9
C13 C14A H14A 123.9
C14A C15A O4 109(4)
C14A C15A H15A 125.4
O4 C15A H15A 125.4
C13 C16A H16C 112.3
O4 C16A H16C 112.3
C13 C16A H16D 112.3
O4 C16A H16D 112.3
H16C C16A H16D 109.9
C8 C17 H17A 109.5
C8 C17 H17B 109.5
H17A C17 H17B 109.5
C8 C17 H17C 109.5
H17A C17 H17C 109.5
H17B C17 H17C 109.5
C4 C18 H18A 109.5
C4 C18 H18B 109.5
H18A C18 H18B 109.5
C4 C18 H18C 109.5
H18A C18 H18C 109.5
H18B C18 H18C 109.5
C4 C19 H19A 109.5
C4 C19 H19B 109.5
H19A C19 H19B 109.5
C4 C19 H19C 109.5
H19A C19 H19C 109.5
H19B C19 H19C 109.5
C10 C20 H20A 109.5
C10 C20 H20B 109.5
H20A C20 H20B 109.5
C10 C20 H20C 109.5
H20A C20 H20C 109.5
H20B C20 H20C 109.5
O6 C21 O5 123.4(3)
O6 C21 C22 124.9(3)
O5 C21 C22 111.7(3)
C21 C22 H22A 109.5
C21 C22 H22B 109.5
H22A C22 H22B 109.5
C21 C22 H22C 109.5
H22A C22 H22C 109.5
H22B C22 H22C 109.5
C28 O7 H70H 110(3)
C31 O9 C35 113.0(2)
C37 O10 C38 108.2(4)
C38A O10 C37A 99.8(6)
C43 O11 C25 117.4(2)
C24 C23 C32 113.2(2)
C24 C23 H23A 108.9
C32 C23 H23A 108.9
C24 C23 H23B 108.9
C32 C23 H23B 108.9
H23A C23 H23B 107.8
C25 C24 C23 111.2(2)
C25 C24 H24A 109.4
C23 C24 H24A 109.4
C25 C24 H24B 109.4
C23 C24 H24B 109.4
H24A C24 H24B 108.0
O11 C25 C24 108.7(2)
O11 C25 C26 105.0(2)
C24 C25 C26 113.2(2)
O11 C25 H25 109.9
C24 C25 H25 109.9
C26 C25 H25 109.9
C40 C26 C25 108.7(2)
C40 C26 C41 107.2(2)
C25 C26 C41 107.3(2)
C40 C26 C27 109.9(2)
C25 C26 C27 108.0(2)
C41 C26 C27 115.6(2)
C28 C27 C32 114.2(2)
C28 C27 C26 113.5(2)
C32 C27 C26 117.1(2)
C28 C27 H27 103.2
C32 C27 H27 103.2
C26 C27 H27 103.2
O7 C28 C27 113.7(2)
O7 C28 C29 105.5(2)
C27 C28 C29 110.8(2)
O7 C28 H28 108.9
C27 C28 H28 108.9
C29 C28 H28 108.9
O8 C29 C30 123.3(3)
O8 C29 C28 120.9(3)
C30 C29 C28 115.8(2)
C29 C30 C39 111.6(3)
C29 C30 C31 107.7(2)
C39 C30 C31 114.7(3)
C29 C30 H30 107.5
C39 C30 H30 107.5
C31 C30 H30 107.5
O9 C31 C33 104.9(2)
O9 C31 C30 106.3(2)
C33 C31 C30 113.2(2)
O9 C31 C32 108.7(2)
C33 C31 C32 114.3(2)
C30 C31 C32 109.0(2)
C42 C32 C23 108.1(2)
C42 C32 C27 115.9(2)
C23 C32 C27 108.4(2)
C42 C32 C31 108.6(2)
C23 C32 C31 108.6(2)
C27 C32 C31 107.1(2)
C34A C33 C31 104.3(3)
C31 C33 C34 103.2(3)
C31 C33 H33A 111.1
C34 C33 H33A 111.1
C31 C33 H33B 111.1
C34 C33 H33B 111.1
H33A C33 H33B 109.1
C34A C33 H33C 110.9
C31 C33 H33C 110.9
C34A C33 H33D 110.9
C31 C33 H33D 110.9
H33C C33 H33D 108.9
C35 C34 C33 105.2(3)
C35 C34 H34A 110.7
C33 C34 H34A 110.7
C35 C34 H34B 110.7
C33 C34 H34B 110.7
H34A C34 H34B 108.8
C38A C35 O9 107.6(4)
C34 C35 O9 104.1(3)
C38A C35 C34A 120.4(5)
O9 C35 C34A 101.7(3)
C34 C35 C38 115.8(3)
O9 C35 C38 108.8(3)
C34 C35 C36 118.1(3)
O9 C35 C36 111.8(3)
C38 C35 C36 98.3(3)
C38A C35 C36A 104.9(5)
O9 C35 C36A 110.3(4)
C34A C35 C36A 111.7(4)
C37 C36 C35 110.4(4)
C37 C36 H36 124.8
C35 C36 H36 124.8
C36 C37 O10 112.3(5)
C36 C37 H37 123.9
O10 C37 H37 123.9
O10 C38 C35 108.4(4)
O10 C38 H38A 110.0
C35 C38 H38A 110.0
O10 C38 H38B 110.0
C35 C38 H38B 110.0
H38A C38 H38B 108.4
C33 C34A C35 108.3(5)
C33 C34A H34C 110.0
C35 C34A H34C 110.0
C33 C34A H34D 110.0
C35 C34A H34D 110.0
H34C C34A H34D 108.4
C37A C36A C35 103.4(7)
C37A C36A H36A 128.3
C35 C36A H36A 128.3
C36A C37A O10 117.7(9)
C36A C37A H37A 121.2
O10 C37A H37A 121.2
C35 C38A O10 111.4(5)
C35 C38A H38C 109.3
O10 C38A H38C 109.3
C35 C38A H38D 109.3
O10 C38A H38D 109.3
H38C C38A H38D 108.0
C30 C39 H39A 109.5
C30 C39 H39B 109.5
H39A C39 H39B 109.5
C30 C39 H39C 109.5
H39A C39 H39C 109.5
H39B C39 H39C 109.5
C26 C40 H40A 109.5
C26 C40 H40B 109.5
H40A C40 H40B 109.5
C26 C40 H40C 109.5
H40A C40 H40C 109.5
H40B C40 H40C 109.5
C26 C41 H41A 109.5
C26 C41 H41B 109.5
H41A C41 H41B 109.5
C26 C41 H41C 109.5
H41A C41 H41C 109.5
H41B C41 H41C 109.5
C32 C42 H42A 109.5
C32 C42 H42B 109.5
H42A C42 H42B 109.5
C32 C42 H42C 109.5
H42A C42 H42C 109.5
H42B C42 H42C 109.5
O12 C43 O11 123.5(3)
O12 C43 C44 125.1(3)
O11 C43 C44 111.4(3)
C43 C44 H44A 109.5
C43 C44 H44B 109.5
H44A C44 H44B 109.5
C43 C44 H44C 109.5
H44A C44 H44C 109.5
H44B C44 H44C 109.5

loop_
_geom_bond_atom_site_label_1
_geom_bond_atom_site_label_2
_geom_bond_distance
O1 C6 1.425(3)
O1 H10H 0.84(4)
O2 C7 1.211(4)
O3 C13 1.437(3)
O3 C9 1.450(3)
O4 C15 1.363(4)
O4 C16 1.431(4)
O4 C15A 1.55(3)
O4 C16A 1.68(4)
O5 C21 1.322(4)
O5 C3 1.465(3)
O6 C21 1.218(4)
C1 C2 1.512(4)
C1 C10 1.542(4)
C1 H1A 0.9900
C1 H1B 0.9900
C2 C3 1.515(4)
C2 H2A 0.9900
C2 H2B 0.9900
C3 C4 1.544(4)
C3 H3 1.0000
C4 C19 1.536(4)
C4 C18 1.545(4)
C4 C5 1.551(4)
C5 C6 1.549(4)
C5 C10 1.585(3)
C5 H5 1.0000
C6 C7 1.512(4)
C6 H6 1.0000
C7 C8 1.527(4)
C8 C17 1.520(4)
C8 C9 1.557(4)
C8 H8 1.0000
C9 C11 1.548(3)
C9 C10 1.557(4)
C10 C20 1.550(4)
C11 C12A 1.23(4)
C11 C12 1.528(4)
C11 H11A 0.9900
C11 H11B 0.9900
C11 H11C 0.9900
C11 H11D 0.9900
C12 C13 1.527(4)
C12 H12A 0.9900
C12 H12B 0.9900
C13 C14A 1.49(4)
C13 C14 1.535(4)
C13 C16A 1.54(5)
C13 C16 1.545(4)
C13 C12A 1.66(3)
C14 C15 1.328(5)
C14 H14 0.9500
C15 H15 0.9500
C16 H16A 0.9900
C16 H16B 0.9900
C12A H12C 0.9900
C12A H12D 0.9900
C14A C15A 1.20(5)
C14A H14A 0.9500
C15A H15A 0.9500
C16A H16C 0.9900
C16A H16D 0.9900
C17 H17A 0.9800
C17 H17B 0.9800
C17 H17C 0.9800
C18 H18A 0.9800
C18 H18B 0.9800
C18 H18C 0.9800
C19 H19A 0.9800
C19 H19B 0.9800
C19 H19C 0.9800
C20 H20A 0.9800
C20 H20B 0.9800
C20 H20C 0.9800
C21 C22 1.493(4)
C22 H22A 0.9800
C22 H22B 0.9800
C22 H22C 0.9800
O7 C28 1.449(4)
O7 H70H 0.87(4)
O8 C29 1.212(4)
O9 C31 1.436(4)
O9 C35 1.474(3)
O10 C37 1.361(6)
O10 C38 1.425(6)
O10 C38A 1.461(8)
O10 C37A 1.464(10)
O11 C43 1.351(4)
O11 C25 1.474(3)
O12 C43 1.209(4)
C23 C24 1.540(4)
C23 C32 1.544(4)
C23 H23A 0.9900
C23 H23B 0.9900
C24 C25 1.512(4)
C24 H24A 0.9900
C24 H24B 0.9900
C25 C26 1.538(4)
C25 H25 1.0000
C26 C40 1.531(4)
C26 C41 1.540(4)
C26 C27 1.575(4)
C27 C28 1.516(4)
C27 C32 1.547(4)
C27 H27 1.0000
C28 C29 1.533(4)
C28 H28 1.0000
C29 C30 1.492(4)
C30 C39 1.535(4)
C30 C31 1.573(4)
C30 H30 1.0000
C31 C33 1.545(4)
C31 C32 1.590(4)
C32 C42 1.543(4)
C33 C34A 1.467(8)
C33 C34 1.568(5)
C33 H33A 0.9900
C33 H33B 0.9900
C33 H33C 0.9900
C33 H33D 0.9900
C34 C35 1.471(6)
C34 H34A 0.9900
C34 H34B 0.9900
C35 C38A 1.438(9)
C35 C34A 1.510(8)
C35 C38 1.527(5)
C35 C36 1.535(6)
C35 C36A 1.550(8)
C36 C37 1.332(8)
C36 H36 0.9500
C37 H37 0.9500
C38 H38A 0.9900
C38 H38B 0.9900
C34A H34C 0.9900
C34A H34D 0.9900
C36A C37A 1.342(13)
C36A H36A 0.9500
C37A H37A 0.9500
C38A H38C 0.9900
C38A H38D 0.9900
C39 H39A 0.9800
C39 H39B 0.9800
C39 H39C 0.9800
C40 H40A 0.9800
C40 H40B 0.9800
C40 H40C 0.9800
C41 H41A 0.9800
C41 H41B 0.9800
C41 H41C 0.9800
C42 H42A 0.9800
C42 H42B 0.9800
C42 H42C 0.9800
C43 C44 1.488(4)
C44 H44A 0.9800
C44 H44B 0.9800
C44 H44C 0.9800

loop_
_geom_hbond_atom_site_label_D
_geom_hbond_atom_site_label_H
_geom_hbond_atom_site_label_A
_geom_hbond_distance_DH
_geom_hbond_distance_HA
_geom_hbond_distance_DA
_geom_hbond_angle_DHA
_geom_hbond_site_symmetry_A
O1 H10H O6 0.84(4) 1.96(4) 2.801(3) 176(4) 1_565
O7 H70H O12 0.87(4) 1.96(5) 2.792(3) 160(3) 1_545

loop_
_geom_torsion_atom_site_label_1
_geom_torsion_atom_site_label_2
_geom_torsion_atom_site_label_3
_geom_torsion_atom_site_label_4
_geom_torsion
C10 C1 C2 C3 -58.8(3)
C21 O5 C3 C2 -70.6(3)
C21 O5 C3 C4 168.4(2)
C1 C2 C3 O5 -57.3(3)
C1 C2 C3 C4 60.0(3)
O5 C3 C4 C19 -168.9(2)
C2 C3 C4 C19 71.6(3)
O5 C3 C4 C18 -53.7(3)
C2 C3 C4 C18 -173.2(2)
O5 C3 C4 C5 65.1(3)
C2 C3 C4 C5 -54.4(3)
C19 C4 C5 C6 66.1(3)
C3 C4 C5 C6 -173.0(2)
C18 C4 C5 C6 -55.5(3)
C19 C4 C5 C10 -69.3(3)
C3 C4 C5 C10 51.6(3)
C18 C4 C5 C10 169.1(2)
C4 C5 C6 O1 -70.1(3)
C10 C5 C6 O1 67.6(3)
C4 C5 C6 C7 169.6(2)
C10 C5 C6 C7 -52.7(3)
O1 C6 C7 O2 109.8(3)
C5 C6 C7 O2 -126.6(3)
O1 C6 C7 C8 -68.9(3)
C5 C6 C7 C8 54.6(3)
O2 C7 C8 C17 -5.6(4)
C6 C7 C8 C17 173.1(2)
O2 C7 C8 C9 122.6(3)
C6 C7 C8 C9 -58.7(3)
C13 O3 C9 C11 0.8(3)
C13 O3 C9 C8 -117.4(2)
C13 O3 C9 C10 123.1(2)
C17 C8 C9 O3 67.7(3)
C7 C8 C9 O3 -57.1(3)
C17 C8 C9 C11 -46.1(3)
C7 C8 C9 C11 -170.9(2)
C17 C8 C9 C10 -173.8(2)
C7 C8 C9 C10 61.4(3)
C2 C1 C10 C20 -74.1(3)
C2 C1 C10 C9 166.6(2)
C2 C1 C10 C5 50.5(3)
O3 C9 C10 C1 -59.9(3)
C11 C9 C10 C1 56.6(3)
C8 C9 C10 C1 -177.1(2)
O3 C9 C10 C20 -178.8(2)
C11 C9 C10 C20 -62.3(3)
C8 C9 C10 C20 64.1(3)
O3 C9 C10 C5 56.0(3)
C11 C9 C10 C5 172.5(2)
C8 C9 C10 C5 -61.1(3)
C6 C5 C10 C1 174.8(2)
C4 C5 C10 C1 -49.4(3)
C6 C5 C10 C20 -64.8(3)
C4 C5 C10 C20 71.1(3)
C6 C5 C10 C9 56.8(3)
C4 C5 C10 C9 -167.4(2)
O3 C9 C11 C12A 8(2)
C8 C9 C11 C12A 124(2)
C10 C9 C11 C12A -111(2)
O3 C9 C11 C12 -18.7(3)
C8 C9 C11 C12 96.4(3)
C10 C9 C11 C12 -137.7(2)
C12A C11 C12 C13 -77(4)
C9 C11 C12 C13 28.7(3)
C9 O3 C13 C14A 108.2(18)
C9 O3 C13 C12 17.5(3)
C9 O3 C13 C14 -109.4(3)
C9 O3 C13 C16A -134.8(16)
C9 O3 C13 C16 142.5(2)
C9 O3 C13 C12A -7.1(15)
C11 C12 C13 O3 -28.3(3)
C11 C12 C13 C14A -138.1(15)
C11 C12 C13 C14 95.8(3)
C11 C12 C13 C16A 111(2)
C11 C12 C13 C16 -149.6(3)
C11 C12 C13 C12A 50(3)
O3 C13 C14 C15 -101.0(3)
C14A C13 C14 C15 35.1(18)
C12 C13 C14 C15 138.3(3)
C16A C13 C14 C15 -16(4)
C16 C13 C14 C15 14.3(3)
C12A C13 C14 C15 155.8(14)
C13 C14 C15 O4 -5.3(4)
C16 O4 C15 C14 -7.5(4)
C15A O4 C15 C14 -40.6(17)
C16A O4 C15 C14 13(3)
C15 O4 C16 C13 16.9(3)
C15A O4 C16 C13 136(2)
C16A O4 C16 C13 6.0(15)
O3 C13 C16 O4 98.1(3)
C14A C13 C16 O4 -165(3)
C12 C13 C16 O4 -143.1(3)
C14 C13 C16 O4 -18.7(3)
C16A C13 C16 O4 -6.5(16)
C12A C13 C16 O4 -131(2)
C12 C11 C12A C13 70(3)
C9 C11 C12A C13 -13(3)
O3 C13 C12A C11 13(3)
C14A C13 C12A C11 -102(3)
C12 C13 C12A C11 -93(4)
C14 C13 C12A C11 127(3)
C16A C13 C12A C11 131(3)
C16 C13 C12A C11 -121(2)
O3 C13 C14A C15A 125(3)
C12 C13 C14A C15A -130(3)
C14 C13 C14A C15A -11(4)
C16A C13 C14A C15A 8(4)
C16 C13 C14A C15A 30(2)
C12A C13 C14A C15A -126(3)
C13 C14A C15A O4 -32(4)
C15 O4 C15A C14A 66(3)
C16 O4 C15A C14A -8.2(19)
C16A O4 C15A C14A 41(3)
O3 C13 C16A O4 -101.8(16)
C14A C13 C16A O4 17(2)
C12 C13 C16A O4 119.5(17)
C14 C13 C16A O4 155(5)
C16 C13 C16A O4 5.3(13)
C12A C13 C16A O4 144.9(18)
C15 O4 C16A C13 -165(4)
C16 O4 C16A C13 -5.7(14)
C15A O4 C16A C13 -31(2)
C3 O5 C21 O6 -4.6(4)
C3 O5 C21 C22 173.8(2)
C32 C23 C24 C25 -57.3(3)
C43 O11 C25 C24 -71.1(3)
C43 O11 C25 C26 167.5(2)
C23 C24 C25 O11 -58.1(3)
C23 C24 C25 C26 58.2(3)
O11 C25 C26 C40 -53.8(3)
C24 C25 C26 C40 -172.3(2)
O11 C25 C26 C41 -169.5(2)
C24 C25 C26 C41 72.0(3)
O11 C25 C26 C27 65.3(3)
C24 C25 C26 C27 -53.2(3)
C40 C26 C27 C28 -54.2(3)
C25 C26 C27 C28 -172.6(2)
C41 C26 C27 C28 67.3(3)
C40 C26 C27 C32 169.5(2)
C25 C26 C27 C32 51.1(3)
C41 C26 C27 C32 -69.1(3)
C32 C27 C28 O7 68.4(3)
C26 C27 C28 O7 -69.3(3)
C32 C27 C28 C29 -50.2(3)
C26 C27 C28 C29 172.1(2)
O7 C28 C29 O8 108.2(3)
C27 C28 C29 O8 -128.3(3)
O7 C28 C29 C30 -72.4(3)
C27 C28 C29 C30 51.1(3)
O8 C29 C30 C39 -4.3(4)
C28 C29 C30 C39 176.2(3)
O8 C29 C30 C31 122.4(3)
C28 C29 C30 C31 -57.0(3)
C35 O9 C31 C33 -0.4(3)
C35 O9 C31 C30 -120.6(2)
C35 O9 C31 C32 122.2(2)
C29 C30 C31 O9 -55.4(3)
C39 C30 C31 O9 69.5(3)
C29 C30 C31 C33 -170.1(2)
C39 C30 C31 C33 -45.2(4)
C29 C30 C31 C32 61.6(3)
C39 C30 C31 C32 -173.5(2)
C24 C23 C32 C42 -74.6(3)
C24 C23 C32 C27 51.7(3)
C24 C23 C32 C31 167.8(2)
C28 C27 C32 C42 -64.9(3)
C26 C27 C32 C42 71.2(3)
C28 C27 C32 C23 173.5(2)
C26 C27 C32 C23 -50.5(3)
C28 C27 C32 C31 56.5(3)
C26 C27 C32 C31 -167.5(2)
O9 C31 C32 C42 -180.0(2)
C33 C31 C32 C42 -63.2(3)
C30 C31 C32 C42 64.6(3)
O9 C31 C32 C23 -62.7(3)
C33 C31 C32 C23 54.1(3)
C30 C31 C32 C23 -178.2(2)
O9 C31 C32 C27 54.2(3)
C33 C31 C32 C27 171.0(2)
C30 C31 C32 C27 -61.3(3)
O9 C31 C33 C34A 17.0(4)
C30 C31 C33 C34A 132.5(4)
C32 C31 C33 C34A -101.9(4)
O9 C31 C33 C34 -17.7(3)
C30 C31 C33 C34 97.8(3)
C32 C31 C33 C34 -136.6(3)
C34A C33 C34 C35 -66.2(6)
C31 C33 C34 C35 29.9(4)
C33 C34 C35 C38A 121.4(7)
C33 C34 C35 O9 -29.9(4)
C33 C34 C35 C34A 60.5(5)
C33 C34 C35 C38 -149.3(3)
C33 C34 C35 C36 94.7(4)
C33 C34 C35 C36A -138.3(4)
C31 O9 C35 C38A -143.2(4)
C31 O9 C35 C34 19.6(3)
C31 O9 C35 C34A -15.8(4)
C31 O9 C35 C38 143.6(3)
C31 O9 C35 C36 -108.9(3)
C31 O9 C35 C36A 102.9(4)
C38A C35 C36 C37 -11.6(6)
C34 C35 C36 C37 139.0(4)
O9 C35 C36 C37 -100.3(4)
C34A C35 C36 C37 157.6(5)
C38 C35 C36 C37 13.8(4)
C36A C35 C36 C37 41.0(6)
C35 C36 C37 O10 -7.6(5)
C38 O10 C37 C36 -3.2(5)
C38A O10 C37 C36 14.5(5)
C37A O10 C37 C36 -30.9(8)
C37 O10 C38 C35 12.5(5)
C38A O10 C38 C35 1.0(4)
C37A O10 C38 C35 151.2(9)
C38A C35 C38 O10 -1.0(4)
C34 C35 C38 O10 -142.1(3)
O9 C35 C38 O10 101.1(4)
C34A C35 C38 O10 -114.0(7)
C36 C35 C38 O10 -15.3(4)
C36A C35 C38 O10 -159.7(7)
C31 C33 C34A C35 -27.5(6)
C34 C33 C34A C35 64.9(6)
C38A C35 C34A C33 145.4(5)
C34 C35 C34A C33 -71.0(6)
O9 C35 C34A C33 26.7(5)
C38 C35 C34A C33 -119.4(6)
C36 C35 C34A C33 138.7(5)
C36A C35 C34A C33 -90.9(6)
C38A C35 C36A C37A -5.4(7)
C34 C35 C36A C37A -148.7(7)
O9 C35 C36A C37A 110.2(6)
C34A C35 C36A C37A -137.4(6)
C38 C35 C36A C37A 15.2(5)
C36 C35 C36A C37A -31.6(9)
C35 C36A C37A O10 -5.7(9)
C37 O10 C37A C36A 40.8(11)
C38 O10 C37A C36A -14.5(6)
C38A O10 C37A C36A 14.0(9)
C34 C35 C38A O10 106.3(7)
O9 C35 C38A O10 -103.0(5)
C34A C35 C38A O10 141.4(5)
C38 C35 C38A O10 1.0(4)
C36 C35 C38A O10 153.9(10)
C36A C35 C38A O10 14.5(6)
C37 O10 C38A C35 -163.4(9)
C38 O10 C38A C35 -1.1(4)
C37A O10 C38A C35 -16.8(7)
C25 O11 C43 O12 -5.7(4)
C25 O11 C43 C44 174.4(2)
